data_7207485
loop_
_publ_author_name
'Yufit, D. S.'
'Howard, J. A. K.'

_publ_section_title
;
 Low melting molecular complexes. The structures of molecular complexes of
 tri- and di-chloromethanes with small ketones and 1,4-dioxane
;
_journal_issue 6
_journal_name_full CrystEngComm
_journal_page_first 2003
_journal_paper_doi 10.1039/c2ce06526f
_journal_volume 14
_journal_year 2012
_chemical_formula_moiety 'C6 H10 O, C H2 Cl2'
_chemical_formula_sum 'C7 H12 Cl2 O'
_chemical_formula_weight 183.07
_chemical_melting_point 195.5(5)
_chemical_name_common 'dichloromethane cyclohexanone co-crystal'
_chemical_name_systematic
;
dichloromethane cyclohexanone clathrate (1:1)
;
_space_group_IT_number 2
_symmetry_cell_setting triclinic
_symmetry_space_group_name_Hall '-P 1'
_symmetry_space_group_name_H-M 'P -1'
_atom_sites_solution_hydrogens difmap
_atom_sites_solution_primary direct
_atom_sites_solution_secondary difmap
_audit_creation_method SHELXL-97
_cell_angle_alpha 103.760(10)
_cell_angle_beta 103.150(10)
_cell_angle_gamma 98.400(10)
_cell_formula_units_Z 2
_cell_length_a 6.2893(6)
_cell_length_b 7.8029(9)
_cell_length_c 10.3006(13)
_cell_measurement_reflns_used 827
_cell_measurement_temperature 180.0(2)
_cell_measurement_theta_max 28.93
_cell_measurement_theta_min 2.75
_cell_volume 467.28(10)
_computing_cell_refinement 'SAINT v6.45A (Bruker, 2003)'
_computing_data_collection 'SMART v5.625 (Bruker, 2001)'
_computing_data_reduction 'SAINT v6.45A (Bruker, 2003)'
_computing_molecular_graphics
;
OLEX2: a complete structure solution, refinement and analysis program.
Dolomanov et al., J. Appl. Cryst. (2009). 42, 339-341
;
_computing_publication_material
;
OLEX2: a complete structure solution, refinement and analysis program.
Dolomanov et al., J. Appl. Cryst. (2009). 42, 339-341
;
_computing_structure_refinement 'SHELXL-97 (Sheldrick, 1997)'
_computing_structure_solution 'SHELXS-97 (Sheldrick, 1990)/Bruker'
_diffrn_ambient_temperature 180.0(2)
_diffrn_detector 'CCD area detector'
_diffrn_detector_area_resol_mean 8.0
_diffrn_detector_type 'Bruker SMART CCD 6000 area detector'
_diffrn_measured_fraction_theta_full 0.747
_diffrn_measured_fraction_theta_max 0.747
_diffrn_measurement_device 'three-circle diffractometer'
_diffrn_measurement_device_type 'Bruker SMART CCD 6000 area detector'
_diffrn_measurement_method '\w scans'
_diffrn_radiation_monochromator graphite
_diffrn_radiation_probe x-ray
_diffrn_radiation_source 'fine-focus sealed tube'
_diffrn_radiation_type MoK\a
_diffrn_radiation_wavelength 0.71073
_diffrn_radiation_xray_symbol K-L~3~
_diffrn_reflns_av_R_equivalents 0.0150
_diffrn_reflns_av_sigmaI/netI 0.0214
_diffrn_reflns_limit_h_max 6
_diffrn_reflns_limit_h_min -6
_diffrn_reflns_limit_k_max 10
_diffrn_reflns_limit_k_min -10
_diffrn_reflns_limit_l_max 14
_diffrn_reflns_limit_l_min -14
_diffrn_reflns_number 4033
_diffrn_reflns_theta_full 29.99
_diffrn_reflns_theta_max 29.99
_diffrn_reflns_theta_min 2.12
_diffrn_source 'sealed X-ray tube'
_diffrn_source_current 30.0
_diffrn_source_power 1.35
_diffrn_source_target Mo
_diffrn_source_voltage 45.0
_exptl_absorpt_coefficient_mu 0.632
_exptl_absorpt_correction_type none
_exptl_crystal_colour 'dull light colourless'
_exptl_crystal_colour_lustre dull
_exptl_crystal_colour_modifier light
_exptl_crystal_colour_primary colourless
_exptl_crystal_density_diffrn 1.301
_exptl_crystal_density_method 'not measured'
_exptl_crystal_description cylinder
_exptl_crystal_F_000 192
_exptl_crystal_size_max 0.4
_exptl_crystal_size_mid 0.3
_exptl_crystal_size_min 0.3
_refine_diff_density_max 0.319
_refine_diff_density_min -0.222
_refine_diff_density_rms 0.036
_refine_ls_extinction_method none
_refine_ls_goodness_of_fit_ref 1.048
_refine_ls_hydrogen_treatment refall
_refine_ls_matrix_type full
_refine_ls_number_parameters 139
_refine_ls_number_reflns 2029
_refine_ls_number_restraints 0
_refine_ls_restrained_S_all 1.048
_refine_ls_R_factor_all 0.0453
_refine_ls_R_factor_gt 0.0339
_refine_ls_shift/su_max 0.001
_refine_ls_shift/su_mean 0.000
_refine_ls_structure_factor_coef Fsqd
_refine_ls_weighting_details
;
calc w=1/[\s^2^(Fo^2^)+(0.0500P)^2^+0.0500P] where P=(Fo^2^+2Fc^2^)/3
;
_refine_ls_weighting_scheme calc
_refine_ls_wR_factor_gt 0.0912
_refine_ls_wR_factor_ref 0.0977
_reflns_number_gt 1519
_reflns_number_total 2029
_reflns_threshold_expression >2sigma(I)
_cod_data_source_file c2ce06526f.txt
_cod_data_source_block 3_DCH
_cod_depositor_comments
;
The following automatic conversions were performed:

'_chemical_melting_point' value '195 - 196' was changed to '195.5(5)'
- the average value was taken and precision was
estimated.

'_symmetry_cell_setting' value 'Triclinic' changed to
'triclinic' according to
/home/saulius/struct/CIF-dictionaries/cif_core.dic dictionary named
'cif_core.dic' version 2.4.1 from 2010-06-29.

Automatic conversion script
Id: cif_fix_values 1715 2011-07-08 13:25:40Z adriana 
;
_cod_original_cell_volume 467.28(9)
_cod_database_code 7207485

loop_
_symmetry_equiv_pos_as_xyz
'x, y, z'
'-x, -y, -z'

loop_
_atom_site_label
_atom_site_type_symbol
_atom_site_fract_x
_atom_site_fract_y
_atom_site_fract_z
_atom_site_U_iso_or_equiv
_atom_site_adp_type
_atom_site_occupancy
_atom_site_symmetry_multiplicity
_atom_site_calc_flag
O1 O 0.1283(2) -0.16178(15) 0.55447(11) 0.0529(3) Uani 1 1 d
C1 C 0.1910(3) -0.02002(19) 0.64628(13) 0.0393(4) Uani 1 1 d
C2 C 0.4148(4) 0.0996(3) 0.67394(17) 0.0546(5) Uani 1 1 d
C3 C 0.5433(3) 0.1561(3) 0.82754(17) 0.0541(5) Uani 1 1 d
C4 C 0.4045(3) 0.2329(2) 0.91902(16) 0.0469(4) Uani 1 1 d
C5 C 0.1859(3) 0.1011(2) 0.89323(15) 0.0476(4) Uani 1 1 d
C6 C 0.0526(3) 0.0458(2) 0.74044(16) 0.0431(4) Uani 1 1 d
H2A H 0.375(4) 0.212(3) 0.650(2) 0.060(6) Uiso 1 1 d
H2B H 0.494(5) 0.041(3) 0.615(3) 0.088(8) Uiso 1 1 d
H3A H 0.684(4) 0.239(3) 0.841(2) 0.078(7) Uiso 1 1 d
H3B H 0.586(4) 0.054(3) 0.853(2) 0.065(6) Uiso 1 1 d
H4A H 0.366(3) 0.345(3) 0.900(2) 0.060(6) Uiso 1 1 d
H4B H 0.486(4) 0.259(3) 1.012(2) 0.061(6) Uiso 1 1 d
H5A H 0.229(3) -0.009(3) 0.9184(19) 0.057(5) Uiso 1 1 d
H5B H 0.098(4) 0.153(3) 0.953(2) 0.062(6) Uiso 1 1 d
H6A H 0.010(3) 0.151(3) 0.7176(19) 0.054(5) Uiso 1 1 d
H6B H -0.078(4) -0.042(3) 0.7227(19) 0.058(5) Uiso 1 1 d
Cl1 Cl 0.57747(9) 0.61087(6) 0.68816(5) 0.06150(19) Uani 1 1 d
Cl2 Cl 1.02434(10) 0.56155(7) 0.80018(6) 0.0748(2) Uani 1 1 d
C1S C 0.8111(3) 0.5350(2) 0.64803(18) 0.0485(4) Uani 1 1 d
H1SA H 0.764(3) 0.410(3) 0.5993(18) 0.052(5) Uiso 1 1 d
H1SB H 0.867(3) 0.606(3) 0.594(2) 0.054(5) Uiso 1 1 d

loop_
_atom_site_aniso_label
_atom_site_aniso_U_11
_atom_site_aniso_U_22
_atom_site_aniso_U_33
_atom_site_aniso_U_23
_atom_site_aniso_U_13
_atom_site_aniso_U_12
O1 0.0699(10) 0.0442(6) 0.0386(5) 0.0007(4) 0.0107(5) 0.0182(6)
C1 0.0487(11) 0.0399(7) 0.0292(6) 0.0101(5) 0.0064(6) 0.0151(7)
C2 0.0508(13) 0.0725(12) 0.0384(8) 0.0107(8) 0.0181(7) 0.0056(10)
C3 0.0422(12) 0.0681(12) 0.0441(8) 0.0070(8) 0.0091(7) 0.0056(9)
C4 0.0474(11) 0.0474(8) 0.0349(7) 0.0006(6) 0.0042(6) 0.0058(8)
C5 0.0535(13) 0.0516(9) 0.0359(7) 0.0054(6) 0.0188(7) 0.0069(8)
C6 0.0393(11) 0.0387(7) 0.0443(8) 0.0019(6) 0.0094(6) 0.0059(7)
Cl1 0.0544(4) 0.0644(3) 0.0601(3) 0.0014(2) 0.0163(2) 0.0209(2)
Cl2 0.0644(4) 0.0560(3) 0.0840(4) 0.0104(2) -0.0113(3) 0.0165(3)
C1S 0.0477(12) 0.0398(8) 0.0522(9) 0.0029(7) 0.0121(7) 0.0104(8)

loop_
_atom_type_symbol
_atom_type_description
_atom_type_scat_dispersion_real
_atom_type_scat_dispersion_imag
_atom_type_scat_source
C C 0.0033 0.0016 'International Tables Vol C Tables 4.2.6.8 and 6.1.1.4'
H H 0.0000 0.0000 'International Tables Vol C Tables 4.2.6.8 and 6.1.1.4'
O O 0.0106 0.0060 'International Tables Vol C Tables 4.2.6.8 and 6.1.1.4'
Cl Cl 0.1484 0.1585 'International Tables Vol C Tables 4.2.6.8 and 6.1.1.4'

loop_
_geom_angle_atom_site_label_1
_geom_angle_atom_site_label_2
_geom_angle_atom_site_label_3
_geom_angle
O1 C1 C6 122.67(15)
O1 C1 C2 121.93(17)
C6 C1 C2 115.39(14)
C1 C2 C3 112.05(14)
C1 C2 H2A 103.0(12)
C3 C2 H2A 107.5(11)
C1 C2 H2B 108.8(16)
C3 C2 H2B 113.4(17)
H2A C2 H2B 111.7(19)
C4 C3 C2 111.75(17)
C4 C3 H3A 112.9(15)
C2 C3 H3A 109.0(14)
C4 C3 H3B 108.8(14)
C2 C3 H3B 109.3(13)
H3A C3 H3B 105(2)
C3 C4 C5 111.37(14)
C3 C4 H4A 111.0(12)
C5 C4 H4A 107.0(12)
C3 C4 H4B 108.9(13)
C5 C4 H4B 109.4(12)
H4A C4 H4B 109.1(16)
C4 C5 C6 111.39(13)
C4 C5 H5A 105.8(12)
C6 C5 H5A 108.9(11)
C4 C5 H5B 110.3(12)
C6 C5 H5B 111.2(13)
H5A C5 H5B 109.2(16)
C1 C6 C5 111.69(14)
C1 C6 H6A 106.3(12)
C5 C6 H6A 108.4(11)
C1 C6 H6B 110.3(13)
C5 C6 H6B 111.7(11)
H6A C6 H6B 108.1(18)
Cl1 C1S Cl2 111.08(10)
Cl1 C1S H1SA 107.8(12)
Cl2 C1S H1SA 108.5(11)
Cl1 C1S H1SB 108.0(13)
Cl2 C1S H1SB 108.6(12)
H1SA C1S H1SB 112.8(16)

loop_
_geom_bond_atom_site_label_1
_geom_bond_atom_site_label_2
_geom_bond_distance
O1 C1 1.2160(17)
C1 C6 1.497(2)
C1 C2 1.497(2)
C2 C3 1.527(2)
C2 H2A 1.01(2)
C2 H2B 0.95(3)
C3 C4 1.506(3)
C3 H3A 0.98(2)
C3 H3B 0.95(2)
C4 C5 1.519(2)
C4 H4A 0.99(2)
C4 H4B 0.93(2)
C5 C6 1.529(2)
C5 H5A 1.01(2)
C5 H5B 0.98(2)
C6 H6A 0.96(2)
C6 H6B 0.94(2)
Cl1 C1S 1.759(2)
Cl2 C1S 1.7624(18)
C1S H1SA 0.955(19)
C1S H1SB 0.95(2)
